data_7709021
loop_
_publ_author_name
'Artem'ev, Alexander'
'Demyanov, Yan V.'
'Rakhmanova, Marianna I.'
'Bagryanskaya, Irina Yu.'

_publ_section_title
;
 Pyridylarsine-based Cu(I) complexes showing TADF mixed with fast
 phosphorescence: speeding-up emission rate using arsine ligands
;
_journal_name_full 'Dalton Transactions'
_journal_paper_doi 10.1039/D1DT03759E
_journal_year 2021
_chemical_formula_moiety 'C39 H34 B F10 N3'
_chemical_formula_sum 'C39 H34 B F10 N3'
_chemical_formula_weight 745.50
_space_group_crystal_system monoclinic
_space_group_IT_number 14
_space_group_name_Hall '-P 2ybc'
_space_group_name_H-M_alt 'P 1 21/c 1'
_atom_sites_solution_hydrogens geom
_atom_sites_solution_primary dual
_audit_creation_date 2021-05-31
_audit_creation_method
;
Olex2 1.2
(compiled 2018.05.29 svn.r3508 for OlexSys, GUI svn.r5506)
;
_audit_update_record
;
2021-12-01 deposited with the CCDC.	2021-12-03 downloaded from the CCDC.
;
_cell_angle_alpha 90
_cell_angle_beta 100.808(3)
_cell_angle_gamma 90
_cell_formula_units_Z 4
_cell_length_a 9.2344(8)
_cell_length_b 18.7674(16)
_cell_length_c 20.7528(19)
_cell_measurement_reflns_used 6163
_cell_measurement_temperature 150.0
_cell_measurement_theta_max 23.71
_cell_measurement_theta_min 2.27
_cell_volume 3532.8(5)
_computing_cell_refinement 'SAINT V8.40A (?, 2016)'
_computing_data_collection 'Bruker APEX2'
_computing_data_reduction 'SAINT V8.40A (?, 2016)'
_computing_molecular_graphics 'Olex2 (Dolomanov et al., 2009)'
_computing_publication_material 'Olex2 (Dolomanov et al., 2009)'
_computing_structure_refinement 'ShelXL (Sheldrick, 2015)'
_computing_structure_solution 'ShelXT (Sheldrick, 2015)'
_diffrn_ambient_temperature 150.0
_diffrn_detector 'Bruker APEX2 area detector'
_diffrn_detector_area_resol_mean 7.9
_diffrn_detector_type 'CCD area detector'
_diffrn_measured_fraction_theta_full 0.982
_diffrn_measured_fraction_theta_max 0.973
_diffrn_measurement_device 'three-circle diffractometer'
_diffrn_measurement_device_type 'Bruker SMART APEX2 area detector'
_diffrn_measurement_method '\w and \f scans'
_diffrn_radiation_monochromator 'mirror optics'
_diffrn_radiation_probe x-ray
_diffrn_radiation_type MoK\a
_diffrn_radiation_wavelength 0.71073
_diffrn_reflns_av_R_equivalents 0.0948
_diffrn_reflns_av_unetI/netI 0.1436
_diffrn_reflns_Laue_measured_fraction_full 0.982
_diffrn_reflns_Laue_measured_fraction_max 0.973
_diffrn_reflns_limit_h_max 12
_diffrn_reflns_limit_h_min -13
_diffrn_reflns_limit_k_max 26
_diffrn_reflns_limit_k_min -26
_diffrn_reflns_limit_l_max 29
_diffrn_reflns_limit_l_min -29
_diffrn_reflns_number 43451
_diffrn_reflns_point_group_measured_fraction_full 0.982
_diffrn_reflns_point_group_measured_fraction_max 0.973
_diffrn_reflns_theta_full 25.242
_diffrn_reflns_theta_max 30.619
_diffrn_reflns_theta_min 2.245
_diffrn_source 'microfocus sealed X-ray tube'
_diffrn_source_type 'Incoatec I\ms'
_diffrn_standards_number 0
_exptl_absorpt_coefficient_mu 0.119
_exptl_absorpt_correction_T_max 0.7461
_exptl_absorpt_correction_T_min 0.6442
_exptl_absorpt_correction_type none
_exptl_absorpt_process_details
;
SADABS-2016/2 (Bruker,2016/2) was used for absorption correction.
wR2(int) was 0.1209 before and 0.0614 after correction.
The Ratio of minimum to maximum transmission is 0.8634.
The \l/2 correction factor is Not present.
;
_exptl_crystal_colour 'dull light orange'
_exptl_crystal_colour_lustre dull
_exptl_crystal_colour_modifier light
_exptl_crystal_colour_primary orange
_exptl_crystal_density_diffrn 1.402
_exptl_crystal_description block
_exptl_crystal_F_000 1536
_exptl_crystal_size_max 0.46
_exptl_crystal_size_mid 0.45
_exptl_crystal_size_min 0.21
_refine_diff_density_max 0.346
_refine_diff_density_min -0.329
_refine_diff_density_rms 0.055
_refine_ls_extinction_method none
_refine_ls_goodness_of_fit_ref 1.000
_refine_ls_hydrogen_treatment constr
_refine_ls_matrix_type full
_refine_ls_number_parameters 484
_refine_ls_number_reflns 10578
_refine_ls_number_restraints 0
_refine_ls_restrained_S_all 1.000
_refine_ls_R_factor_all 0.1890
_refine_ls_R_factor_gt 0.0656
_refine_ls_shift/su_max 0.000
_refine_ls_shift/su_mean 0.000
_refine_ls_structure_factor_coef Fsqd
_refine_ls_weighting_details 'w=1/[\s^2^(Fo^2^)+(0.0533P)^2^] where P=(Fo^2^+2Fc^2^)/3'
_refine_ls_weighting_scheme calc
_refine_ls_wR_factor_gt 0.1146
_refine_ls_wR_factor_ref 0.1454
_reflns_Friedel_coverage 0.000
_reflns_number_gt 4573
_reflns_number_total 10578
_reflns_threshold_expression 'I > 2\s(I)'
_cod_data_source_file d1dt03759e2.cif
_cod_data_source_block mo_20nov01zhy2_0m_a
_cod_database_code 7709021
_shelx_shelxl_version_number 2018/3
_shelx_space_group_comment
;
The symmetry employed for this shelxl refinement is uniquely defined
by the following loop, which should always be used as a source of
symmetry information in preference to the above space-group names.
They are only intended as comments.
;
_shelx_estimated_absorpt_t_max 0.975
_shelx_estimated_absorpt_t_min 0.947
_olex2_refinement_description
;
1. Fixed Uiso
 At 1.2 times of:
  All C(H) groups, All C(H,H) groups
 At 1.5 times of:
  All C(H,H,H) groups
2.a Ternary CH refined with riding coordinates:
 C4(H4), C6(H6), C9(H9)
2.b Secondary CH2 refined with riding coordinates:
 C3(H3A,H3B), C5(H5A,H5B)
2.c Aromatic/amide H refined with riding coordinates:
 C1(H1), C122(H122), C123(H123), C124(H124), C125(H125), C126(H126),
 C403(H403), C404(H404), C405(H405)
2.d Idealised Me refined as rotating group:
 C7(H7A,H7B,H7C), C8(H8A,H8B,H8C), C10(H10A,H10B,H10C), C11(H11A,H11B,H11C),
 C13(H13A,H13B,H13C), C14(H14A,H14B,H14C)
;
_olex2_submission_special_instructions 'No special instructions were received'

loop_
_space_group_symop_operation_xyz
'x, y, z'
'-x, y+1/2, -z+1/2'
'-x, -y, -z'
'x, -y-1/2, z-1/2'

loop_
_atom_site_label
_atom_site_type_symbol
_atom_site_fract_x
_atom_site_fract_y
_atom_site_fract_z
_atom_site_U_iso_or_equiv
_atom_site_adp_type
_atom_site_occupancy
_atom_site_site_symmetry_order
_atom_site_calc_flag
_atom_site_refinement_flags_posn
_atom_site_refinement_flags_adp
_atom_site_refinement_flags_occupancy
_atom_site_disorder_assembly
_atom_site_disorder_group
N1 N 0.36380(17) 0.83650(9) 0.35344(9) 0.0294(4) Uani 1 1 d . . . . .
C1 C 0.5868(2) 0.79041(10) 0.42026(11) 0.0273(5) Uani 1 1 d . . . . .
H1 H 0.646410 0.812729 0.393475 0.033 Uiso 1 1 calc R . . . .
B1 B 0.8115(2) 0.71024(12) 0.45585(12) 0.0232(5) Uani 1 1 d . . . . .
C2 C 0.4367(2) 0.80571(11) 0.40862(11) 0.0270(5) Uani 1 1 d . . . . .
N2 N 0.58715(16) 0.73018(9) 0.51999(8) 0.0234(4) Uani 1 1 d . . . . .
C3 C 0.3531(2) 0.77978(11) 0.45986(10) 0.0274(5) Uani 1 1 d . . . . .
H3A H 0.307492 0.733100 0.446270 0.033 Uiso 1 1 calc R . . . .
H3B H 0.273178 0.813851 0.463414 0.033 Uiso 1 1 calc R . . . .
N3 N 0.95770(19) 0.83390(10) 0.43589(10) 0.0399(5) Uani 1 1 d . . . . .
C4 C 0.4539(2) 0.77222(11) 0.52621(11) 0.0296(5) Uani 1 1 d . . . . .
H4 H 0.399019 0.745156 0.555511 0.035 Uiso 1 1 calc R . . . .
C5 C 0.5006(2) 0.84329(12) 0.55915(12) 0.0385(6) Uani 1 1 d . . . . .
H5A H 0.558668 0.833925 0.603496 0.046 Uiso 1 1 calc R . . . .
H5B H 0.565984 0.868016 0.533628 0.046 Uiso 1 1 calc R . . . .
C6 C 0.2000(2) 0.83694(12) 0.33761(12) 0.0359(6) Uani 1 1 d . . . . .
H6 H 0.164666 0.819564 0.377525 0.043 Uiso 1 1 calc R . . . .
C7 C 0.1393(2) 0.91148(13) 0.32381(14) 0.0521(7) Uani 1 1 d . . . . .
H7A H 0.185463 0.943582 0.358969 0.078 Uiso 1 1 calc GR . . . .
H7B H 0.032404 0.910975 0.321669 0.078 Uiso 1 1 calc GR . . . .
H7C H 0.160840 0.928135 0.281844 0.078 Uiso 1 1 calc GR . . . .
C8 C 0.1446(2) 0.78450(13) 0.28297(12) 0.0492(7) Uani 1 1 d . . . . .
H8A H 0.168748 0.802123 0.241796 0.074 Uiso 1 1 calc GR . . . .
H8B H 0.037532 0.779342 0.278100 0.074 Uiso 1 1 calc GR . . . .
H8C H 0.191875 0.738139 0.293688 0.074 Uiso 1 1 calc GR . . . .
C9 C 0.4380(2) 0.86256(11) 0.30023(11) 0.0327(6) Uani 1 1 d . . . . .
H9 H 0.357571 0.883525 0.266562 0.039 Uiso 1 1 calc R . . . .
C10 C 0.5435(2) 0.92389(12) 0.32238(12) 0.0431(6) Uani 1 1 d . . . . .
H10A H 0.494174 0.959607 0.345117 0.065 Uiso 1 1 calc GR . . . .
H10B H 0.573577 0.945707 0.284037 0.065 Uiso 1 1 calc GR . . . .
H10C H 0.630775 0.905848 0.352230 0.065 Uiso 1 1 calc GR . . . .
C11 C 0.5053(2) 0.80310(12) 0.26442(12) 0.0423(6) Uani 1 1 d . . . . .
H11A H 0.602157 0.790056 0.289764 0.063 Uiso 1 1 calc GR . . . .
H11B H 0.516293 0.819933 0.220890 0.063 Uiso 1 1 calc GR . . . .
H11C H 0.440373 0.761371 0.259730 0.063 Uiso 1 1 calc GR . . . .
C12 C 0.6544(2) 0.74365(10) 0.46960(11) 0.0244(5) Uani 1 1 d . . . . .
C13 C 0.8336(2) 0.76554(12) 0.62758(12) 0.0404(6) Uani 1 1 d . . . . .
H13A H 0.830460 0.784646 0.583397 0.061 Uiso 1 1 calc GR . . . .
H13B H 0.936405 0.758145 0.649052 0.061 Uiso 1 1 calc GR . . . .
H13C H 0.786740 0.799350 0.653265 0.061 Uiso 1 1 calc GR . . . .
C14 C 0.4305(2) 0.59749(12) 0.51648(12) 0.0385(6) Uani 1 1 d . . . . .
H14A H 0.347502 0.629133 0.519310 0.058 Uiso 1 1 calc GR . . . .
H14B H 0.400563 0.547877 0.520723 0.058 Uiso 1 1 calc GR . . . .
H14C H 0.460522 0.604112 0.474020 0.058 Uiso 1 1 calc GR . . . .
C15 C 0.9021(2) 0.78154(11) 0.44592(11) 0.0268(5) Uani 1 1 d . . . . .
C101 C 0.7864(2) 0.66926(10) 0.38416(11) 0.0278(5) Uani 1 1 d . . . . .
F102 F 0.52960(13) 0.64484(7) 0.37537(7) 0.0446(4) Uani 1 1 d . . . . .
C102 C 0.6542(3) 0.64240(11) 0.34937(12) 0.0344(6) Uani 1 1 d . . . . .
F103 F 0.50535(17) 0.58702(8) 0.25822(7) 0.0683(5) Uani 1 1 d . . . . .
C103 C 0.6381(3) 0.61129(12) 0.28851(12) 0.0426(7) Uani 1 1 d . . . . .
C104 C 0.7577(3) 0.60426(12) 0.25956(12) 0.0483(7) Uani 1 1 d . . . . .
F104 F 0.7442(2) 0.57299(8) 0.20001(7) 0.0760(5) Uani 1 1 d . . . . .
C105 C 0.8928(3) 0.62690(12) 0.29214(13) 0.0443(7) Uani 1 1 d . . . . .
F105 F 1.01325(18) 0.61677(8) 0.26509(8) 0.0698(5) Uani 1 1 d . . . . .
F106 F 1.04129(13) 0.67786(7) 0.38306(7) 0.0413(3) Uani 1 1 d . . . . .
C106 C 0.9041(2) 0.65809(11) 0.35260(11) 0.0332(5) Uani 1 1 d . . . . .
C111 C 0.9092(2) 0.65730(10) 0.50983(10) 0.0222(5) Uani 1 1 d . . . . .
F112 F 1.10153(12) 0.73962(6) 0.54948(6) 0.0377(3) Uani 1 1 d . . . . .
C112 C 1.0418(2) 0.67406(11) 0.55051(11) 0.0276(5) Uani 1 1 d . . . . .
C113 C 1.1199(2) 0.62696(12) 0.59472(11) 0.0310(5) Uani 1 1 d . . . . .
F113 F 1.24770(13) 0.64805(7) 0.63342(6) 0.0444(4) Uani 1 1 d . . . . .
F114 F 1.14461(14) 0.51431(7) 0.64399(7) 0.0522(4) Uani 1 1 d . . . . .
C114 C 1.0691(2) 0.55962(12) 0.59977(11) 0.0340(6) Uani 1 1 d . . . . .
C115 C 0.9404(2) 0.53894(11) 0.56028(11) 0.0307(5) Uani 1 1 d . . . . .
F115 F 0.88836(14) 0.47244(6) 0.56506(6) 0.0436(4) Uani 1 1 d . . . . .
C116 C 0.8661(2) 0.58697(11) 0.51622(10) 0.0249(5) Uani 1 1 d . . . . .
F116 F 0.74054(12) 0.56318(6) 0.47746(6) 0.0317(3) Uani 1 1 d . . . . .
C121 C 0.3737(2) 0.89238(13) 0.56547(12) 0.0367(6) Uani 1 1 d . . . . .
C122 C 0.2912(3) 0.88178(14) 0.61319(13) 0.0484(7) Uani 1 1 d . . . . .
H122 H 0.314042 0.843165 0.642958 0.058 Uiso 1 1 calc R . . . .
C123 C 0.1732(3) 0.92737(16) 0.61854(15) 0.0612(8) Uani 1 1 d . . . . .
H123 H 0.115580 0.919337 0.651266 0.073 Uiso 1 1 calc R . . . .
C124 C 0.1424(3) 0.98339(16) 0.57611(17) 0.0655(9) Uani 1 1 d . . . . .
H124 H 0.064631 1.015249 0.580100 0.079 Uiso 1 1 calc R . . . .
C125 C 0.2233(3) 0.99385(14) 0.52773(17) 0.0618(9) Uani 1 1 d . . . . .
H125 H 0.200928 1.032662 0.498146 0.074 Uiso 1 1 calc R . . . .
C126 C 0.3371(3) 0.94805(13) 0.52206(14) 0.0500(7) Uani 1 1 d . . . . .
H126 H 0.390925 0.954931 0.487787 0.060 Uiso 1 1 calc R . . . .
C401 C 0.6359(2) 0.67907(11) 0.57234(10) 0.0261(5) Uani 1 1 d . . . . .
C402 C 0.7524(2) 0.69558(12) 0.62304(11) 0.0314(5) Uani 1 1 d . . . . .
C403 C 0.7949(3) 0.64382(14) 0.67104(11) 0.0406(6) Uani 1 1 d . . . . .
H403 H 0.875526 0.653113 0.705730 0.049 Uiso 1 1 calc R . . . .
C404 C 0.7224(3) 0.57949(15) 0.66929(12) 0.0467(7) Uani 1 1 d . . . . .
H404 H 0.754450 0.544734 0.702160 0.056 Uiso 1 1 calc R . . . .
C405 C 0.6041(2) 0.56545(13) 0.62027(12) 0.0410(6) Uani 1 1 d . . . . .
H405 H 0.553332 0.521413 0.620132 0.049 Uiso 1 1 calc R . . . .
C406 C 0.5575(2) 0.61489(12) 0.57070(11) 0.0317(5) Uani 1 1 d . . . . .

loop_
_atom_site_aniso_label
_atom_site_aniso_U_11
_atom_site_aniso_U_22
_atom_site_aniso_U_33
_atom_site_aniso_U_23
_atom_site_aniso_U_13
_atom_site_aniso_U_12
N1 0.0192(9) 0.0343(11) 0.0342(11) 0.0094(9) 0.0037(8) 0.0009(8)
C1 0.0177(11) 0.0294(12) 0.0345(14) 0.0075(10) 0.0044(10) -0.0014(9)
B1 0.0203(12) 0.0244(13) 0.0254(14) -0.0003(11) 0.0055(11) -0.0020(10)
C2 0.0227(11) 0.0241(11) 0.0333(14) 0.0007(10) 0.0032(10) -0.0024(9)
N2 0.0171(9) 0.0284(10) 0.0241(10) -0.0025(8) 0.0024(8) 0.0032(7)
C3 0.0178(10) 0.0331(12) 0.0297(13) 0.0020(10) 0.0000(10) 0.0023(9)
N3 0.0294(10) 0.0304(11) 0.0623(15) 0.0054(10) 0.0147(10) 0.0028(9)
C4 0.0207(11) 0.0370(13) 0.0305(13) -0.0025(10) 0.0035(10) 0.0048(9)
C5 0.0300(13) 0.0410(14) 0.0426(15) -0.0095(12) 0.0015(11) 0.0068(11)
C6 0.0199(11) 0.0483(15) 0.0387(15) 0.0147(12) 0.0032(11) 0.0017(10)
C7 0.0320(14) 0.0606(18) 0.063(2) 0.0223(15) 0.0075(13) 0.0148(12)
C8 0.0340(14) 0.0643(18) 0.0457(17) 0.0122(14) -0.0022(12) -0.0137(13)
C9 0.0261(12) 0.0360(14) 0.0361(14) 0.0124(11) 0.0058(11) 0.0017(10)
C10 0.0392(14) 0.0401(15) 0.0514(17) 0.0120(13) 0.0117(12) -0.0031(11)
C11 0.0403(14) 0.0456(15) 0.0413(16) 0.0060(12) 0.0086(12) -0.0001(12)
C12 0.0189(11) 0.0230(11) 0.0305(13) -0.0037(10) 0.0022(10) -0.0039(9)
C13 0.0271(12) 0.0539(16) 0.0369(15) -0.0165(12) -0.0028(11) 0.0064(11)
C14 0.0309(13) 0.0329(13) 0.0531(17) -0.0007(12) 0.0111(12) -0.0053(10)
C15 0.0198(11) 0.0267(12) 0.0337(14) 0.0008(10) 0.0046(10) 0.0052(9)
C101 0.0326(12) 0.0207(11) 0.0290(13) 0.0035(10) 0.0030(10) 0.0014(9)
F102 0.0317(7) 0.0453(8) 0.0532(9) -0.0074(7) -0.0010(7) -0.0067(6)
C102 0.0409(14) 0.0275(13) 0.0330(14) 0.0023(11) 0.0022(12) 0.0016(10)
F103 0.0865(12) 0.0503(9) 0.0527(10) -0.0139(8) -0.0270(9) -0.0063(8)
C103 0.0596(17) 0.0316(14) 0.0296(15) -0.0005(11) -0.0101(14) -0.0027(12)
C104 0.093(2) 0.0261(14) 0.0242(15) -0.0024(11) 0.0064(15) 0.0020(14)
F104 0.1515(16) 0.0433(9) 0.0327(9) -0.0107(7) 0.0160(10) 0.0013(10)
C105 0.0728(19) 0.0313(14) 0.0371(16) 0.0016(12) 0.0315(15) 0.0081(13)
F105 0.1056(13) 0.0514(10) 0.0685(12) -0.0085(8) 0.0578(10) 0.0047(9)
F106 0.0357(7) 0.0395(8) 0.0536(9) 0.0005(7) 0.0208(7) 0.0040(6)
C106 0.0426(15) 0.0275(13) 0.0318(14) 0.0015(11) 0.0127(12) 0.0013(10)
C111 0.0190(10) 0.0250(12) 0.0239(12) -0.0001(9) 0.0074(9) 0.0017(8)
F112 0.0265(7) 0.0384(8) 0.0451(9) 0.0015(6) -0.0016(6) -0.0090(6)
C112 0.0228(11) 0.0275(12) 0.0344(14) -0.0024(10) 0.0104(10) -0.0020(9)
C113 0.0199(12) 0.0443(15) 0.0273(13) -0.0014(11) 0.0003(10) 0.0083(10)
F113 0.0253(7) 0.0672(10) 0.0363(8) -0.0013(7) -0.0053(6) 0.0061(6)
F114 0.0558(9) 0.0532(9) 0.0437(9) 0.0165(7) -0.0003(7) 0.0226(7)
C114 0.0349(13) 0.0388(15) 0.0291(13) 0.0092(11) 0.0082(11) 0.0183(11)
C115 0.0360(13) 0.0258(13) 0.0326(14) 0.0038(10) 0.0120(11) 0.0049(10)
F115 0.0597(9) 0.0263(7) 0.0466(9) 0.0092(6) 0.0145(7) 0.0031(6)
C116 0.0205(11) 0.0294(12) 0.0253(13) -0.0023(10) 0.0053(10) 0.0011(9)
F116 0.0307(7) 0.0284(7) 0.0355(8) -0.0010(6) 0.0049(6) -0.0059(5)
C121 0.0286(13) 0.0400(15) 0.0396(15) -0.0114(12) 0.0016(12) 0.0036(10)
C122 0.0495(16) 0.0458(16) 0.0476(18) -0.0109(13) 0.0030(14) 0.0042(13)
C123 0.0488(17) 0.066(2) 0.073(2) -0.0255(18) 0.0212(16) 0.0026(15)
C124 0.0370(16) 0.0520(19) 0.104(3) -0.0217(19) 0.0043(18) 0.0142(14)
C125 0.0497(17) 0.0387(16) 0.091(3) -0.0053(16) -0.0038(17) 0.0123(14)
C126 0.0441(15) 0.0384(15) 0.067(2) -0.0037(14) 0.0086(14) -0.0006(12)
C401 0.0219(11) 0.0374(13) 0.0203(12) 0.0035(10) 0.0072(10) 0.0089(10)
C402 0.0228(11) 0.0450(14) 0.0275(13) -0.0050(11) 0.0075(10) 0.0098(10)
C403 0.0338(13) 0.0619(18) 0.0257(14) 0.0022(13) 0.0043(11) 0.0164(13)
C404 0.0471(16) 0.0618(19) 0.0352(16) 0.0186(13) 0.0180(13) 0.0210(14)
C405 0.0417(14) 0.0410(15) 0.0456(16) 0.0114(13) 0.0215(13) 0.0060(12)
C406 0.0264(12) 0.0352(13) 0.0360(14) 0.0022(11) 0.0124(11) 0.0029(10)

loop_
_atom_type_symbol
_atom_type_description
_atom_type_scat_dispersion_real
_atom_type_scat_dispersion_imag
_atom_type_scat_source
C C 0.0033 0.0016 'International Tables Vol C Tables 4.2.6.8 and 6.1.1.4'
H H 0.0000 0.0000 'International Tables Vol C Tables 4.2.6.8 and 6.1.1.4'
B B 0.0013 0.0007 'International Tables Vol C Tables 4.2.6.8 and 6.1.1.4'
F F 0.0171 0.0103 'International Tables Vol C Tables 4.2.6.8 and 6.1.1.4'
N N 0.0061 0.0033 'International Tables Vol C Tables 4.2.6.8 and 6.1.1.4'

loop_
_geom_angle_atom_site_label_1
_geom_angle_atom_site_label_2
_geom_angle_atom_site_label_3
_geom_angle
_geom_angle_site_symmetry_1
_geom_angle_site_symmetry_3
_geom_angle_publ_flag
C2 N1 C6 121.10(17) . . ?
C2 N1 C9 123.14(17) . . ?
C6 N1 C9 115.19(16) . . ?
C2 C1 H1 118.4 . . ?
C2 C1 C12 123.2(2) . . ?
C12 C1 H1 118.4 . . ?
C15 B1 C12 101.55(16) . . ?
C15 B1 C101 105.08(18) . . ?
C15 B1 C111 111.06(16) . . ?
C101 B1 C12 110.61(16) . . ?
C111 B1 C12 120.05(18) . . ?
C111 B1 C101 107.49(16) . . ?
N1 C2 C1 124.0(2) . . ?
N1 C2 C3 119.92(17) . . ?
C1 C2 C3 115.85(18) . . ?
C12 N2 C4 118.74(17) . . ?
C12 N2 C401 125.75(16) . . ?
C401 N2 C4 115.45(17) . . ?
C2 C3 H3A 109.4 . . ?
C2 C3 H3B 109.4 . . ?
C2 C3 C4 111.27(16) . . ?
H3A C3 H3B 108.0 . . ?
C4 C3 H3A 109.4 . . ?
C4 C3 H3B 109.4 . . ?
N2 C4 C3 110.32(17) . . ?
N2 C4 H4 107.8 . . ?
N2 C4 C5 109.50(16) . . ?
C3 C4 H4 107.8 . . ?
C3 C4 C5 113.54(18) . . ?
C5 C4 H4 107.8 . . ?
C4 C5 H5A 108.7 . . ?
C4 C5 H5B 108.7 . . ?
H5A C5 H5B 107.6 . . ?
C121 C5 C4 114.35(17) . . ?
C121 C5 H5A 108.7 . . ?
C121 C5 H5B 108.7 . . ?
N1 C6 H6 106.9 . . ?
N1 C6 C7 111.83(18) . . ?
N1 C6 C8 110.36(19) . . ?
C7 C6 H6 106.9 . . ?
C7 C6 C8 113.4(2) . . ?
C8 C6 H6 106.9 . . ?
C6 C7 H7A 109.5 . . ?
C6 C7 H7B 109.5 . . ?
C6 C7 H7C 109.5 . . ?
H7A C7 H7B 109.5 . . ?
H7A C7 H7C 109.5 . . ?
H7B C7 H7C 109.5 . . ?
C6 C8 H8A 109.5 . . ?
C6 C8 H8B 109.5 . . ?
C6 C8 H8C 109.5 . . ?
H8A C8 H8B 109.5 . . ?
H8A C8 H8C 109.5 . . ?
H8B C8 H8C 109.5 . . ?
N1 C9 H9 105.2 . . ?
N1 C9 C10 112.48(19) . . ?
N1 C9 C11 113.90(18) . . ?
C10 C9 H9 105.2 . . ?
C10 C9 C11 113.67(18) . . ?
C11 C9 H9 105.2 . . ?
C9 C10 H10A 109.5 . . ?
C9 C10 H10B 109.5 . . ?
C9 C10 H10C 109.5 . . ?
H10A C10 H10B 109.5 . . ?
H10A C10 H10C 109.5 . . ?
H10B C10 H10C 109.5 . . ?
C9 C11 H11A 109.5 . . ?
C9 C11 H11B 109.5 . . ?
C9 C11 H11C 109.5 . . ?
H11A C11 H11B 109.5 . . ?
H11A C11 H11C 109.5 . . ?
H11B C11 H11C 109.5 . . ?
C1 C12 B1 113.33(19) . . ?
N2 C12 C1 118.73(18) . . ?
N2 C12 B1 127.93(18) . . ?
H13A C13 H13B 109.5 . . ?
H13A C13 H13C 109.5 . . ?
H13B C13 H13C 109.5 . . ?
C402 C13 H13A 109.5 . . ?
C402 C13 H13B 109.5 . . ?
C402 C13 H13C 109.5 . . ?
H14A C14 H14B 109.5 . . ?
H14A C14 H14C 109.5 . . ?
H14B C14 H14C 109.5 . . ?
C406 C14 H14A 109.5 . . ?
C406 C14 H14B 109.5 . . ?
C406 C14 H14C 109.5 . . ?
N3 C15 B1 175.1(2) . . ?
C102 C101 B1 126.7(2) . . ?
C106 C101 B1 120.36(19) . . ?
C106 C101 C102 112.9(2) . . ?
F102 C102 C101 120.5(2) . . ?
F102 C102 C103 115.2(2) . . ?
C103 C102 C101 124.4(2) . . ?
F103 C103 C102 120.3(3) . . ?
F103 C103 C104 120.3(2) . . ?
C104 C103 C102 119.4(2) . . ?
C103 C104 C105 119.4(2) . . ?
F104 C104 C103 120.2(3) . . ?
F104 C104 C105 120.3(3) . . ?
C104 C105 C106 119.4(2) . . ?
F105 C105 C104 119.7(2) . . ?
F105 C105 C106 120.9(2) . . ?
C105 C106 C101 124.4(2) . . ?
F106 C106 C101 119.0(2) . . ?
F106 C106 C105 116.6(2) . . ?
C112 C111 B1 126.12(18) . . ?
C112 C111 C116 113.11(18) . . ?
C116 C111 B1 120.70(17) . . ?
F112 C112 C111 120.92(18) . . ?
F112 C112 C113 115.53(18) . . ?
C113 C112 C111 123.5(2) . . ?
F113 C113 C112 119.8(2) . . ?
F113 C113 C114 120.05(19) . . ?
C114 C113 C112 120.19(19) . . ?
C113 C114 C115 119.5(2) . . ?
F114 C114 C113 119.8(2) . . ?
F114 C114 C115 120.7(2) . . ?
C114 C115 C116 118.8(2) . . ?
F115 C115 C114 120.03(19) . . ?
F115 C115 C116 121.12(19) . . ?
C115 C116 C111 124.78(19) . . ?
F116 C116 C111 118.89(17) . . ?
F116 C116 C115 116.32(18) . . ?
C122 C121 C5 121.1(2) . . ?
C122 C121 C126 118.7(2) . . ?
C126 C121 C5 120.2(2) . . ?
C121 C122 H122 119.6 . . ?
C121 C122 C123 120.8(3) . . ?
C123 C122 H122 119.6 . . ?
C122 C123 H123 120.4 . . ?
C124 C123 C122 119.2(3) . . ?
C124 C123 H123 120.4 . . ?
C123 C124 H124 119.8 . . ?
C123 C124 C125 120.3(3) . . ?
C125 C124 H124 119.8 . . ?
C124 C125 H125 120.0 . . ?
C124 C125 C126 120.0(3) . . ?
C126 C125 H125 120.0 . . ?
C121 C126 H126 119.5 . . ?
C125 C126 C121 120.9(3) . . ?
C125 C126 H126 119.5 . . ?
C402 C401 N2 120.30(19) . . ?
C402 C401 C406 122.1(2) . . ?
C406 C401 N2 117.51(18) . . ?
C401 C402 C13 123.1(2) . . ?
C401 C402 C403 117.3(2) . . ?
C403 C402 C13 119.5(2) . . ?
C402 C403 H403 119.3 . . ?
C404 C403 C402 121.5(2) . . ?
C404 C403 H403 119.3 . . ?
C403 C404 H404 119.9 . . ?
C405 C404 C403 120.2(2) . . ?
C405 C404 H404 119.9 . . ?
C404 C405 H405 119.6 . . ?
C404 C405 C406 120.9(2) . . ?
C406 C405 H405 119.6 . . ?
C401 C406 C14 122.1(2) . . ?
C405 C406 C14 119.9(2) . . ?
C405 C406 C401 117.9(2) . . ?

loop_
_geom_bond_atom_site_label_1
_geom_bond_atom_site_label_2
_geom_bond_distance
_geom_bond_site_symmetry_2
_geom_bond_publ_flag
N1 C2 1.345(2) . ?
N1 C6 1.487(2) . ?
N1 C9 1.487(3) . ?
C1 H1 0.9500 . ?
C1 C2 1.391(3) . ?
C1 C12 1.403(3) . ?
B1 C12 1.654(3) . ?
B1 C15 1.611(3) . ?
B1 C101 1.652(3) . ?
B1 C111 1.636(3) . ?
C2 C3 1.507(3) . ?
N2 C4 1.488(2) . ?
N2 C12 1.337(3) . ?
N2 C401 1.456(3) . ?
C3 H3A 0.9900 . ?
C3 H3B 0.9900 . ?
C3 C4 1.517(3) . ?
N3 C15 1.146(2) . ?
C4 H4 1.0000 . ?
C4 C5 1.524(3) . ?
C5 H5A 0.9900 . ?
C5 H5B 0.9900 . ?
C5 C121 1.516(3) . ?
C6 H6 1.0000 . ?
C6 C7 1.514(3) . ?
C6 C8 1.516(3) . ?
C7 H7A 0.9800 . ?
C7 H7B 0.9800 . ?
C7 H7C 0.9800 . ?
C8 H8A 0.9800 . ?
C8 H8B 0.9800 . ?
C8 H8C 0.9800 . ?
C9 H9 1.0000 . ?
C9 C10 1.523(3) . ?
C9 C11 1.535(3) . ?
C10 H10A 0.9800 . ?
C10 H10B 0.9800 . ?
C10 H10C 0.9800 . ?
C11 H11A 0.9800 . ?
C11 H11B 0.9800 . ?
C11 H11C 0.9800 . ?
C13 H13A 0.9800 . ?
C13 H13B 0.9800 . ?
C13 H13C 0.9800 . ?
C13 C402 1.506(3) . ?
C14 H14A 0.9800 . ?
C14 H14B 0.9800 . ?
C14 H14C 0.9800 . ?
C14 C406 1.501(3) . ?
C101 C102 1.391(3) . ?
C101 C106 1.387(3) . ?
F102 C102 1.360(3) . ?
C102 C103 1.374(3) . ?
F103 C103 1.348(3) . ?
C103 C104 1.359(4) . ?
C104 F104 1.353(3) . ?
C104 C105 1.370(4) . ?
C105 F105 1.350(3) . ?
C105 C106 1.371(3) . ?
F106 C106 1.357(2) . ?
C111 C112 1.387(3) . ?
C111 C116 1.392(3) . ?
F112 C112 1.350(2) . ?
C112 C113 1.377(3) . ?
C113 F113 1.356(2) . ?
C113 C114 1.359(3) . ?
F114 C114 1.346(2) . ?
C114 C115 1.367(3) . ?
C115 F115 1.348(2) . ?
C115 C116 1.372(3) . ?
C116 F116 1.357(2) . ?
C121 C122 1.373(3) . ?
C121 C126 1.380(3) . ?
C122 H122 0.9500 . ?
C122 C123 1.406(3) . ?
C123 H123 0.9500 . ?
C123 C124 1.367(4) . ?
C124 H124 0.9500 . ?
C124 C125 1.374(4) . ?
C125 H125 0.9500 . ?
C125 C126 1.379(3) . ?
C126 H126 0.9500 . ?
C401 C402 1.392(3) . ?
C401 C406 1.402(3) . ?
C402 C403 1.394(3) . ?
C403 H403 0.9500 . ?
C403 C404 1.378(3) . ?
C404 H404 0.9500 . ?
C404 C405 1.371(3) . ?
C405 H405 0.9500 . ?
C405 C406 1.392(3) . ?
